data_7052014
loop_
_publ_author_name
'Barnett, Sarah A.'
'Hulme, Ashley T.'
'Issa, Nizar'
'Lewis, Thomas C.'
'Price, Louise S.'
'Tocher, Derek A.'
'Price, Sarah L.'

_publ_section_title
;
 The observed and energetically feasible crystal structures of
 5-substituted uracils
;
_journal_issue 10
_journal_name_full 'New Journal of Chemistry'
_journal_page_first 1761
_journal_paper_doi 10.1039/b806763e
_journal_volume 32
_journal_year 2008
_chemical_formula_moiety 'C4 H3 Br N2 O2'
_chemical_formula_sum 'C4 H3 Br N2 O2'
_chemical_formula_weight 190.99
_chemical_name_systematic
;
5-Bromouracil
;
_space_group_IT_number 14
_symmetry_cell_setting monoclinic
_symmetry_space_group_name_Hall '-P 2yn'
_symmetry_space_group_name_H-M 'P 1 21/n 1'
_atom_sites_solution_hydrogens geom
_atom_sites_solution_primary direct
_atom_sites_solution_secondary difmap
_audit_creation_method SHELXL-97
_cell_angle_alpha 90.00
_cell_angle_beta 103.440(2)
_cell_angle_gamma 90.00
_cell_formula_units_Z 4
_cell_length_a 8.5680(11)
_cell_length_b 6.8823(9)
_cell_length_c 9.5715(12)
_cell_measurement_reflns_used 2447
_cell_measurement_temperature 150(2)
_cell_measurement_theta_max 28.237
_cell_measurement_theta_min 2.877
_cell_volume 548.95(12)
_computing_cell_refinement 'Bruker SAINT'
_computing_data_collection 'Bruker SMART'
_computing_data_reduction 'Bruker SAINT'
_computing_molecular_graphics 'Bruker SHELXTL'
_computing_publication_material 'Bruker SHELXTL and local programs'
_computing_structure_refinement 'SHELXL-97 (Sheldrick, 1997)'
_computing_structure_solution 'SHELXS-97 (Sheldrick, 1997)'
_diffrn_ambient_temperature 150(2)
_diffrn_measured_fraction_theta_full 0.998
_diffrn_measured_fraction_theta_max 0.956
_diffrn_measurement_device_type 'Bruker SMART APEX diffractometer'
_diffrn_measurement_method '\w rotation with narrow frames'
_diffrn_radiation_monochromator graphite
_diffrn_radiation_source 'fine-focus sealed tube'
_diffrn_radiation_type MoK\a
_diffrn_radiation_wavelength 0.71073
_diffrn_reflns_av_R_equivalents 0.0212
_diffrn_reflns_av_sigmaI/netI 0.0239
_diffrn_reflns_limit_h_max 11
_diffrn_reflns_limit_h_min -11
_diffrn_reflns_limit_k_max 9
_diffrn_reflns_limit_k_min -9
_diffrn_reflns_limit_l_max 12
_diffrn_reflns_limit_l_min -12
_diffrn_reflns_number 4554
_diffrn_reflns_theta_full 26.00
_diffrn_reflns_theta_max 28.24
_diffrn_reflns_theta_min 2.88
_diffrn_standards_decay_% 0
_diffrn_standards_number 0
_exptl_absorpt_coefficient_mu 7.397
_exptl_absorpt_correction_T_max 1.0000
_exptl_absorpt_correction_T_min 0.5375
_exptl_absorpt_correction_type multi-scan
_exptl_absorpt_process_details 'SADABS v2.03'
_exptl_crystal_colour Colourless
_exptl_crystal_density_diffrn 2.311
_exptl_crystal_density_method 'not measured'
_exptl_crystal_description 'Lozenge-shaped block'
_exptl_crystal_F_000 368
_exptl_crystal_size_max 0.30
_exptl_crystal_size_mid 0.26
_exptl_crystal_size_min 0.13
_refine_diff_density_max 0.441
_refine_diff_density_min -0.625
_refine_diff_density_rms 0.100
_refine_ls_extinction_method none
_refine_ls_goodness_of_fit_ref 1.112
_refine_ls_hydrogen_treatment riding
_refine_ls_matrix_type full
_refine_ls_number_parameters 109
_refine_ls_number_reflns 1305
_refine_ls_number_restraints 96
_refine_ls_restrained_S_all 1.077
_refine_ls_R_factor_all 0.0283
_refine_ls_R_factor_gt 0.0254
_refine_ls_shift/su_max 0.000
_refine_ls_shift/su_mean 0.000
_refine_ls_structure_factor_coef Fsqd
_refine_ls_weighting_details 'calc w=1/[\s^2^(Fo^2^)+(0.0260P)^2^+0.6517P] where P=(Fo^2^+2Fc^2^)/3'
_refine_ls_weighting_scheme calc
_refine_ls_wR_factor_gt 0.0623
_refine_ls_wR_factor_ref 0.0630
_reflns_number_gt 1172
_reflns_number_total 1305
_reflns_threshold_expression I>2\s(I)
_cod_data_source_file b806763e.txt
_cod_data_source_block STR0480
_cod_depositor_comments
;
The following automatic conversions were performed:
'_symmetry_cell_setting' value 'Monoclinic' changed to 'monoclinic'
according to '/home/saulius/struct/CIF-dictionaries/cif_core.dic'
dictionary named 'cif_core.dic' version 2.4.1 from 2010-06-29.

Automatic conversion script
Id: cif_fix_enum 1527 2010-12-29 10:47:43Z saulius 
;
_cod_original_sg_symbol_H-M P2(1)/n
_cod_database_code 7052014

loop_
_symmetry_equiv_pos_as_xyz
'x, y, z'
'-x+1/2, y+1/2, -z+1/2'
'-x, -y, -z'
'x-1/2, -y-1/2, z-1/2'

loop_
_atom_site_label
_atom_site_type_symbol
_atom_site_fract_x
_atom_site_fract_y
_atom_site_fract_z
_atom_site_U_iso_or_equiv
_atom_site_adp_type
_atom_site_occupancy
_atom_site_symmetry_multiplicity
_atom_site_calc_flag
_atom_site_refinement_flags
_atom_site_disorder_assembly
_atom_site_disorder_group
Br9 Br 0.68462(16) 0.27128(9) 0.20161(16) 0.01350(15) Uani 0.73 1 d PD A 1
O7 O -0.0194(9) 0.246(3) -0.0083(8) 0.0135(10) Uani 0.73 1 d PD A 1
O8 O 0.4458(3) -0.0879(3) 0.1534(2) 0.0155(4) Uani 0.73 1 d PD A 1
N1 N 0.2098(9) 0.4192(10) 0.0639(4) 0.0104(7) Uani 0.73 1 d PD A 1
H1 H 0.1568 0.5296 0.0483 0.013 Uiso 0.73 1 calc PR A 1
N3 N 0.2159(11) 0.0840(14) 0.0778(9) 0.0145(8) Uani 0.73 1 d PD A 1
H3 H 0.1624 -0.0262 0.0691 0.017 Uiso 0.73 1 calc PR A 1
C2 C 0.1271(9) 0.2502(18) 0.0409(8) 0.0114(6) Uani 0.73 1 d PD A 1
C4 C 0.3828(9) 0.0716(10) 0.1276(6) 0.0125(8) Uani 0.73 1 d PD A 1
C5 C 0.4609(6) 0.2617(9) 0.1411(5) 0.0110(5) Uani 0.73 1 d PD A 1
C6 C 0.3731(8) 0.4234(8) 0.1109(4) 0.0112(7) Uani 0.73 1 d PD A 1
H6 H 0.4261 0.5457 0.1224 0.013 Uiso 0.73 1 calc PR A 1
Br9' Br 0.6833(5) 0.2329(4) 0.2051(5) 0.01350(15) Uani 0.27 1 d PDU B 2
O7' O -0.021(2) 0.254(7) 0.011(3) 0.0135(10) Uani 0.27 1 d PDU B 2
O8' O 0.4439(7) 0.5943(8) 0.1526(7) 0.0155(4) Uani 0.27 1 d PDU B 2
N1' N 0.210(3) 0.084(4) 0.069(2) 0.0104(7) Uani 0.27 1 d PDU B 2
H1' H 0.1567 -0.0259 0.0497 0.013 Uiso 0.27 1 calc PR B 2
N3' N 0.215(2) 0.419(3) 0.0828(14) 0.0145(8) Uani 0.27 1 d PDU B 2
H3' H 0.1618 0.5294 0.0722 0.017 Uiso 0.27 1 calc PR B 2
C2' C 0.126(2) 0.253(5) 0.052(2) 0.0114(6) Uani 0.27 1 d PDU B 2
C4' C 0.384(2) 0.433(2) 0.1299(9) 0.0125(8) Uani 0.27 1 d PDU B 2
C5' C 0.4590(15) 0.240(2) 0.1434(10) 0.0110(5) Uani 0.27 1 d PDU B 2
C6' C 0.373(2) 0.077(3) 0.1134(17) 0.0112(7) Uani 0.27 1 d PDU B 2
H6' H 0.4256 -0.0456 0.1235 0.013 Uiso 0.27 1 calc PR B 2

loop_
_atom_site_aniso_label
_atom_site_aniso_U_11
_atom_site_aniso_U_22
_atom_site_aniso_U_33
_atom_site_aniso_U_23
_atom_site_aniso_U_13
_atom_site_aniso_U_12
Br9 0.00802(14) 0.0106(4) 0.02097(17) 0.0035(3) 0.00153(10) -0.0007(3)
O7 0.0086(7) 0.0110(16) 0.021(2) -0.002(3) 0.0036(12) 0.0002(6)
O8 0.0124(10) 0.0096(9) 0.0225(11) 0.0020(7) 0.0003(8) 0.0016(7)
N1 0.0085(11) 0.0083(9) 0.0143(19) 0.0001(16) 0.0021(14) 0.0000(8)
N3 0.0104(12) 0.0081(10) 0.025(2) 0.0013(14) 0.0035(14) 0.0001(8)
C2 0.0107(9) 0.0111(9) 0.0132(15) -0.0008(12) 0.0042(10) -0.0001(6)
C4 0.0098(12) 0.0131(10) 0.014(2) 0.0003(14) 0.0016(15) 0.0002(9)
C5 0.0091(9) 0.0104(13) 0.0142(10) 0.0003(8) 0.0040(8) -0.0018(8)
C6 0.0098(12) 0.0115(11) 0.0120(17) -0.0010(13) 0.0020(15) -0.0018(9)
Br9' 0.00802(14) 0.0106(4) 0.02097(17) 0.0035(3) 0.00153(10) -0.0007(3)
O7' 0.0086(7) 0.0110(16) 0.021(2) -0.002(3) 0.0036(12) 0.0002(6)
O8' 0.0124(10) 0.0096(9) 0.0225(11) 0.0020(7) 0.0003(8) 0.0016(7)
N1' 0.0085(11) 0.0083(9) 0.0143(19) 0.0001(16) 0.0021(14) 0.0000(8)
N3' 0.0104(12) 0.0081(10) 0.025(2) 0.0013(14) 0.0035(14) 0.0001(8)
C2' 0.0107(9) 0.0111(9) 0.0132(15) -0.0008(12) 0.0042(10) -0.0001(6)
C4' 0.0098(12) 0.0131(10) 0.014(2) 0.0003(14) 0.0016(15) 0.0002(9)
C5' 0.0091(9) 0.0104(13) 0.0142(10) 0.0003(8) 0.0040(8) -0.0018(8)
C6' 0.0098(12) 0.0115(11) 0.0120(17) -0.0010(13) 0.0020(15) -0.0018(9)

loop_
_atom_type_symbol
_atom_type_description
_atom_type_scat_dispersion_real
_atom_type_scat_dispersion_imag
_atom_type_scat_source
C C 0.0033 0.0016 'International Tables Vol C Tables 4.2.6.8 and 6.1.1.4'
H H 0.0000 0.0000 'International Tables Vol C Tables 4.2.6.8 and 6.1.1.4'
N N 0.0061 0.0033 'International Tables Vol C Tables 4.2.6.8 and 6.1.1.4'
O O 0.0106 0.0060 'International Tables Vol C Tables 4.2.6.8 and 6.1.1.4'
Br Br -0.2901 2.4595 'International Tables Vol C Tables 4.2.6.8 and 6.1.1.4'

loop_
_geom_angle_atom_site_label_1
_geom_angle_atom_site_label_2
_geom_angle_atom_site_label_3
_geom_angle
_geom_angle_site_symmetry_1
_geom_angle_site_symmetry_3
_geom_angle_publ_flag
C2 N1 C6 121.9(7) . . ?
C2 N1 H1 119.0 . . ?
C6 N1 H1 119.0 . . ?
C2 N3 C4 126.8(8) . . ?
C2 N3 H3 116.6 . . ?
C4 N3 H3 116.6 . . ?
O7 C2 N1 121.9(12) . . ?
O7 C2 N3 122.3(11) . . ?
N1 C2 N3 115.9(6) . . ?
O8 C4 N3 119.4(7) . . ?
O8 C4 C5 127.9(6) . . ?
N3 C4 C5 112.7(6) . . ?
C6 C5 C4 120.2(4) . . ?
C6 C5 Br9 121.5(5) . . ?
C4 C5 Br9 118.3(5) . . ?
C5 C6 N1 122.3(5) . . ?
C5 C6 H6 118.8 . . ?
N1 C6 H6 118.8 . . ?
C2' N1' C6' 123(2) . . ?
C2' N1' H1' 118.5 . . ?
C6' N1' H1' 118.5 . . ?
C2' N3' C4' 126.8(19) . . ?
C2' N3' H3' 116.6 . . ?
C4' N3' H3' 116.6 . . ?
O7' C2' N1' 121(3) . . ?
O7' C2' N3' 123(3) . . ?
N1' C2' N3' 116.1(16) . . ?
O8' C4' N3' 118.3(16) . . ?
O8' C4' C5' 130.3(16) . . ?
N3' C4' C5' 111.5(14) . . ?
C6' C5' C4' 122.0(12) . . ?
C6' C5' Br9' 121.3(14) . . ?
C4' C5' Br9' 116.7(12) . . ?
C5' C6' N1' 120.7(18) . . ?
C5' C6' H6' 119.7 . . ?
N1' C6' H6' 119.7 . . ?

loop_
_geom_bond_atom_site_label_1
_geom_bond_atom_site_label_2
_geom_bond_distance
_geom_bond_site_symmetry_2
_geom_bond_publ_flag
Br9 C5 1.871(5) . ?
O7 C2 1.234(6) . ?
O8 C4 1.223(7) . ?
N1 C2 1.353(9) . ?
N1 C6 1.367(7) . ?
N1 H1 0.8800 . ?
N3 C2 1.374(9) . ?
N3 C4 1.401(8) . ?
N3 H3 0.8800 . ?
C4 C5 1.461(8) . ?
C5 C6 1.337(7) . ?
C6 H6 0.9500 . ?
Br9' C5' 1.876(12) . ?
O7' C2' 1.234(14) . ?
O8' C4' 1.225(14) . ?
N1' C2' 1.35(2) . ?
N1' C6' 1.360(19) . ?
N1' H1' 0.8800 . ?
N3' C2' 1.37(2) . ?
N3' C4' 1.409(19) . ?
N3' H3' 0.8800 . ?
C4' C5' 1.466(19) . ?
C5' C6' 1.340(19) . ?
C6' H6' 0.9500 . ?

loop_
_geom_torsion_atom_site_label_1
_geom_torsion_atom_site_label_2
_geom_torsion_atom_site_label_3
_geom_torsion_atom_site_label_4
_geom_torsion
_geom_torsion_site_symmetry_1
_geom_torsion_site_symmetry_2
_geom_torsion_site_symmetry_3
_geom_torsion_site_symmetry_4
_geom_torsion_publ_flag
C6 N1 C2 O7 -176.3(3) . . . . ?
C6 N1 C2 N3 4.7(5) . . . . ?
C4 N3 C2 O7 176.7(4) . . . . ?
C4 N3 C2 N1 -4.3(5) . . . . ?
C2 N3 C4 O8 -178.5(5) . . . . ?
C2 N3 C4 C5 1.1(5) . . . . ?
O8 C4 C5 C6 -178.7(5) . . . . ?
N3 C4 C5 C6 1.8(5) . . . . ?
O8 C4 C5 Br9 1.2(6) . . . . ?
N3 C4 C5 Br9 -178.3(2) . . . . ?
C4 C5 C6 N1 -1.4(5) . . . . ?
Br9 C5 C6 N1 178.7(2) . . . . ?
C2 N1 C6 C5 -2.1(5) . . . . ?
C6' N1' C2' O7' -180.0(3) . . . . ?
C6' N1' C2' N3' 0.0(4) . . . . ?
C4' N3' C2' O7' 180.0(3) . . . . ?
C4' N3' C2' N1' 0.0(4) . . . . ?
C2' N3' C4' O8' -180.0(3) . . . . ?
C2' N3' C4' C5' 0.0(4) . . . . ?
O8' C4' C5' C6' 180.0(3) . . . . ?
N3' C4' C5' C6' 0.0(4) . . . . ?
O8' C4' C5' Br9' 0.0(4) . . . . ?
N3' C4' C5' Br9' 180.0(2) . . . . ?
C4' C5' C6' N1' 0.1(4) . . . . ?
Br9' C5' C6' N1' -180.0(2) . . . . ?
C2' N1' C6' C5' -0.1(5) . . . . ?
